data_1545700
loop_
_publ_author_name
'Nguyen, Andy Ich'
'Wang, Jianing'
'Levine, Daniel S.'
'Ziegler, Micah S.'
'Tilley, T. Don'

_publ_section_title
;
 Synthetic Control and Empirical Prediction of Redox Potentials for Co4O4
 Cubanes over a 1.4 V Range: Implications for Catalyst Design and
 Evaluation of High-Valent Intermediates in Water Oxidation
;
_journal_name_full 'Chem. Sci.'
_journal_paper_doi 10.1039/C7SC00627F
_journal_year 2017
_chemical_formula_moiety 'C40 H36 Co4 N8 O11, C2 H3 N1 '
_chemical_formula_sum 'C42 H39 Co4 N9 O11'
_chemical_formula_weight 1081.54
_chemical_name_common ain852
_space_group_crystal_system monoclinic
_space_group_IT_number 14
_space_group_name_Hall '-P 2ybc'
_space_group_name_H-M_alt 'P 1 21/c 1'
_symmetry_space_group_name_Hall '-P 2ybc'
_symmetry_space_group_name_H-M 'P 1 21/c 1'
_atom_sites_solution_hydrogens geom
_atom_sites_solution_primary iterative
_atom_sites_solution_secondary difmap
_audit_creation_method SHELXL-2014/7
_audit_update_record
;
2017-02-10 deposited with the CCDC.
2017-04-04 downloaded from the CCDC.
;
_cell_angle_alpha 90
_cell_angle_beta 102.579(4)
_cell_angle_gamma 90
_cell_formula_units_Z 4
_cell_length_a 10.785(2)
_cell_length_b 32.382(6)
_cell_length_c 12.340(2)
_cell_measurement_temperature 100(2)
_cell_volume 4206.2(13)
_computing_cell_refinement 'Bruker APEX2'
_computing_data_collection 'Bruker APEX2'
_computing_data_reduction 'Bruker APEX2'
_computing_molecular_graphics ORTEP-32
_computing_publication_material WinGX
_computing_structure_refinement 'SHELXL-2014/7 (Sheldrick 2014)'
_computing_structure_solution 'SHELXT-2014/4 (Sheldrick 2014)'
_diffrn_ambient_temperature 100(2)
_diffrn_detector_area_resol_mean 8.366
_diffrn_measured_fraction_theta_full 0.913
_diffrn_measured_fraction_theta_max 0.897
_diffrn_measurement_device_type 'Bruker APEX-II CCD'
_diffrn_measurement_method 'phi and omega scans'
_diffrn_radiation_type MoK\a
_diffrn_radiation_wavelength 0.71073
_diffrn_reflns_av_R_equivalents 0.0559
_diffrn_reflns_av_unetI/netI 0.0581
_diffrn_reflns_Laue_measured_fraction_full 0.913
_diffrn_reflns_Laue_measured_fraction_max 0.897
_diffrn_reflns_limit_h_max 13
_diffrn_reflns_limit_h_min -8
_diffrn_reflns_limit_k_max 40
_diffrn_reflns_limit_k_min -40
_diffrn_reflns_limit_l_max 11
_diffrn_reflns_limit_l_min -15
_diffrn_reflns_number 21544
_diffrn_reflns_point_group_measured_fraction_full 0.913
_diffrn_reflns_point_group_measured_fraction_max 0.897
_diffrn_reflns_theta_full 25.000
_diffrn_reflns_theta_max 26.401
_diffrn_reflns_theta_min 1.804
_diffrn_source 'microfocus sealed tube'
_exptl_absorpt_coefficient_mu 1.624
_exptl_absorpt_correction_type multi-scan
_exptl_absorpt_process_details SADABS
_exptl_crystal_colour black
_exptl_crystal_density_diffrn 1.708
_exptl_crystal_description block
_exptl_crystal_F_000 2200
_exptl_crystal_size_max 0.100
_exptl_crystal_size_mid 0.100
_exptl_crystal_size_min 0.050
_refine_diff_density_max 0.776
_refine_diff_density_min -0.729
_refine_diff_density_rms 0.096
_refine_ls_extinction_method none
_refine_ls_goodness_of_fit_ref 1.053
_refine_ls_hydrogen_treatment constr
_refine_ls_matrix_type full
_refine_ls_number_parameters 610
_refine_ls_number_reflns 7739
_refine_ls_number_restraints 0
_refine_ls_restrained_S_all 1.053
_refine_ls_R_factor_all 0.0578
_refine_ls_R_factor_gt 0.0426
_refine_ls_shift/su_max 0.001
_refine_ls_shift/su_mean 0.000
_refine_ls_structure_factor_coef Fsqd
_refine_ls_weighting_details 'w=1/[\s^2^(Fo^2^)+(0.0537P)^2^+3.0908P] where P=(Fo^2^+2Fc^2^)/3'
_refine_ls_weighting_scheme calc
_refine_ls_wR_factor_gt 0.1083
_refine_ls_wR_factor_ref 0.1180
_reflns_Friedel_coverage 0.000
_reflns_number_gt 6022
_reflns_number_total 7739
_reflns_threshold_expression 'I > 2\s(I)'
_cod_data_source_file c7sc00627f2.cif
_cod_data_source_block shelx
_cod_original_cell_volume 4206.1(14)
_cod_database_code 1545700
_shelx_shelxl_version_number 2014/7
_shelx_space_group_comment
;
The symmetry employed for this shelxl refinement is uniquely defined
by the following loop, which should always be used as a source of
symmetry information in preference to the above space-group names.
They are only intended as comments.
;
_shelx_estimated_absorpt_t_min 0.854
_shelx_estimated_absorpt_t_max 0.923

loop_
_space_group_symop_operation_xyz
'x, y, z'
'-x, y+1/2, -z+1/2'
'-x, -y, -z'
'x, -y-1/2, z-1/2'

loop_
_atom_site_label
_atom_site_type_symbol
_atom_site_fract_x
_atom_site_fract_y
_atom_site_fract_z
_atom_site_U_iso_or_equiv
_atom_site_adp_type
_atom_site_occupancy
_atom_site_site_symmetry_order
_atom_site_calc_flag
_atom_site_refinement_flags_posn
_atom_site_refinement_flags_adp
_atom_site_refinement_flags_occupancy
_atom_site_disorder_assembly
_atom_site_disorder_group
C1 C 0.5379(4) 0.37568(10) 0.5267(3) 0.0183(8) Uani 1 1 d . . . . .
C2 C 0.6317(4) 0.37733(10) 0.6285(3) 0.0218(9) Uani 1 1 d . . . . .
H2 H 0.7144 0.3667 0.6311 0.026 Uiso 1 1 calc R U . . .
C3 C 0.6038(4) 0.39405(10) 0.7220(3) 0.0217(9) Uani 1 1 d . . . . .
H3 H 0.6667 0.3952 0.7891 0.026 Uiso 1 1 calc R U . . .
C4 C 0.4816(4) 0.40939(11) 0.7178(3) 0.0238(9) Uani 1 1 d . . . . .
H4 H 0.4595 0.4210 0.7817 0.029 Uiso 1 1 calc R U . . .
C5 C 0.3952(4) 0.40709(11) 0.6191(3) 0.0216(9) Uani 1 1 d . . . . .
H5 H 0.3122 0.4175 0.6165 0.026 Uiso 1 1 calc R U . . .
C6 C 0.0697(4) 0.34558(11) 0.4506(3) 0.0198(8) Uani 1 1 d . . . . .
C7 C -0.0222(4) 0.34137(12) 0.5164(3) 0.0274(10) Uani 1 1 d . . . . .
H7 H -0.0209 0.3600 0.5761 0.033 Uiso 1 1 calc R U . . .
C8 C -0.1119(4) 0.31134(13) 0.4961(4) 0.0338(10) Uani 1 1 d . . . . .
H8 H -0.1718 0.3086 0.5418 0.041 Uiso 1 1 calc R U . . .
C9 C -0.1145(4) 0.28440(12) 0.4065(4) 0.0306(10) Uani 1 1 d . . . . .
H9 H -0.1767 0.2632 0.3898 0.037 Uiso 1 1 calc R U . . .
C10 C -0.0259(4) 0.28939(11) 0.3441(3) 0.0266(9) Uani 1 1 d . . . . .
H10 H -0.0289 0.2714 0.2828 0.032 Uiso 1 1 calc R U . . .
C11 C 0.0549(4) 0.33523(11) 0.0437(3) 0.0196(8) Uani 1 1 d . . . . .
C12 C -0.0412(4) 0.32467(12) -0.0516(3) 0.0253(9) Uani 1 1 d . . . . .
H12 H -0.0969 0.3023 -0.0474 0.030 Uiso 1 1 calc R U . . .
C13 C -0.0543(4) 0.34625(13) -0.1486(3) 0.0321(10) Uani 1 1 d . . . . .
H13 H -0.1188 0.3388 -0.2111 0.039 Uiso 1 1 calc R U . . .
C14 C 0.0274(4) 0.37945(12) -0.1564(3) 0.0274(10) Uani 1 1 d . . . . .
H14 H 0.0191 0.3950 -0.2228 0.033 Uiso 1 1 calc R U . . .
C15 C 0.1197(4) 0.38833(12) -0.0637(3) 0.0243(9) Uani 1 1 d . . . . .
H15 H 0.1767 0.4103 -0.0680 0.029 Uiso 1 1 calc R U . . .
C16 C 0.5137(4) 0.37747(10) 0.1061(3) 0.0180(8) Uani 1 1 d . . . . .
C17 C 0.5989(4) 0.38633(11) 0.0371(3) 0.0231(9) Uani 1 1 d . . . . .
H17 H 0.5673 0.3989 -0.0330 0.028 Uiso 1 1 calc R U . . .
C18 C 0.7255(4) 0.37728(12) 0.0683(3) 0.0295(10) Uani 1 1 d . . . . .
H18 H 0.7814 0.3836 0.0209 0.035 Uiso 1 1 calc R U . . .
C19 C 0.7711(4) 0.35845(12) 0.1715(3) 0.0279(10) Uani 1 1 d . . . . .
H19 H 0.8584 0.3517 0.1958 0.033 Uiso 1 1 calc R U . . .
C20 C 0.6862(4) 0.35014(11) 0.2360(3) 0.0243(9) Uani 1 1 d . . . . .
H20 H 0.7177 0.3380 0.3067 0.029 Uiso 1 1 calc R U . . .
C21 C 0.3380(4) 0.47564(11) 0.3961(3) 0.0226(9) Uani 1 1 d . . . . .
C22 C 0.3207(4) 0.51781(11) 0.4075(3) 0.0285(10) Uani 1 1 d . . . . .
H22 H 0.3890 0.5366 0.4101 0.034 Uiso 1 1 calc R U . . .
C23 C 0.2025(4) 0.53177(12) 0.4149(3) 0.0308(10) Uani 1 1 d . . . . .
H23 H 0.1872 0.5605 0.4205 0.037 Uiso 1 1 calc R U . . .
C24 C 0.1064(4) 0.50364(12) 0.4142(3) 0.0292(10) Uani 1 1 d . . . . .
H24 H 0.0237 0.5128 0.4178 0.035 Uiso 1 1 calc R U . . .
C25 C 0.1313(4) 0.46210(12) 0.4082(3) 0.0230(9) Uani 1 1 d . . . . .
H25 H 0.0653 0.4429 0.4105 0.028 Uiso 1 1 calc R U . . .
C26 C 0.1080(4) 0.45906(11) 0.1440(3) 0.0205(8) Uani 1 1 d . . . . .
C27 C 0.0772(4) 0.50108(12) 0.1270(3) 0.0274(9) Uani 1 1 d . . . . .
H27 H -0.0032 0.5111 0.1348 0.033 Uiso 1 1 calc R U . . .
C28 C 0.1642(4) 0.52728(12) 0.0991(3) 0.0300(10) Uani 1 1 d . . . . .
H28 H 0.1449 0.5558 0.0871 0.036 Uiso 1 1 calc R U . . .
C29 C 0.2808(4) 0.51204(12) 0.0883(3) 0.0287(10) Uani 1 1 d . . . . .
H29 H 0.3420 0.5299 0.0682 0.034 Uiso 1 1 calc R U . . .
C30 C 0.3070(4) 0.47095(11) 0.1069(3) 0.0234(9) Uani 1 1 d . . . . .
H30 H 0.3878 0.4608 0.1005 0.028 Uiso 1 1 calc R U . . .
C32 C 0.2864(4) 0.20161(11) 0.3968(3) 0.0253(9) Uani 1 1 d . . . . .
H32 H 0.3098 0.1898 0.4689 0.030 Uiso 1 1 calc R U . A 1
C33 C 0.2780(4) 0.17748(12) 0.3039(4) 0.0292(10) Uani 1 1 d . . . . .
H33 H 0.2986 0.1489 0.3108 0.035 Uiso 1 1 calc R U . . .
C34 C 0.2392(4) 0.19528(12) 0.1999(4) 0.0285(10) Uani 1 1 d . . . . .
H34 H 0.2330 0.1791 0.1346 0.034 Uiso 1 1 calc R U . . .
C35 C 0.2098(3) 0.23645(11) 0.1926(3) 0.0222(9) Uani 1 1 d . . . . .
H35 H 0.1808 0.2483 0.1211 0.027 Uiso 1 1 calc R U . . .
C37 C 0.5614(4) 0.22099(12) 0.2493(3) 0.0263(9) Uani 1 1 d . . . . .
H37 H 0.5605 0.2044 0.1858 0.032 Uiso 1 1 calc R U . B 1
C38 C 0.6111(4) 0.20575(11) 0.3538(3) 0.0240(9) Uani 1 1 d . . . . .
H38 H 0.6458 0.1787 0.3633 0.029 Uiso 1 1 calc R U . . .
C39 C 0.6097(4) 0.23044(11) 0.4448(3) 0.0241(9) Uani 1 1 d . . . . .
H39 H 0.6414 0.2204 0.5179 0.029 Uiso 1 1 calc R U . . .
C40 C 0.5614(4) 0.26987(11) 0.4277(3) 0.0234(9) Uani 1 1 d . . . . .
H40 H 0.5615 0.2868 0.4905 0.028 Uiso 1 1 calc R U . . .
C50 C 0.7551(5) 0.50333(18) 0.2471(4) 0.0514(14) Uani 1 1 d . . . . .
C51 C 0.7169(7) 0.46220(19) 0.2722(5) 0.078(2) Uani 1 1 d . . . . .
H51A H 0.7925 0.4451 0.2983 0.117 Uiso 1 1 calc R U . . .
H51B H 0.6645 0.4499 0.2051 0.117 Uiso 1 1 calc R U . . .
H51C H 0.6677 0.4638 0.3302 0.117 Uiso 1 1 calc R U . . .
N1 N 0.4195(3) 0.39114(8) 0.5252(2) 0.0166(7) Uani 1 1 d . . . . .
N2 N 0.0664(3) 0.31861(8) 0.3644(2) 0.0168(7) Uani 1 1 d . . . . .
N3 N 0.1347(3) 0.36729(9) 0.0349(2) 0.0167(7) Uani 1 1 d . . . . .
N4 N 0.5587(3) 0.35812(9) 0.2059(2) 0.0169(7) Uani 1 1 d . . . . .
N5 N 0.2456(3) 0.44763(9) 0.3991(2) 0.0178(7) Uani 1 1 d . . . . .
N6 N 0.2217(3) 0.44403(9) 0.1341(2) 0.0192(7) Uani 1 1 d . . . . .
N7 N 0.2203(3) 0.26100(9) 0.2827(3) 0.0194(7) Uani 1 1 d . . . . .
N8 N 0.5140(3) 0.28553(9) 0.3255(2) 0.0181(7) Uani 1 1 d . . . . .
N50 N 0.7857(6) 0.53585(18) 0.2296(5) 0.0780(16) Uani 1 1 d . . . . .
O1 O 0.1616(2) 0.37787(7) 0.25876(19) 0.0150(5) Uani 1 1 d . . . . .
O2 O 0.3878(2) 0.39630(7) 0.29355(19) 0.0148(5) Uani 1 1 d . . . . .
O3 O 0.3226(2) 0.33218(7) 0.38857(19) 0.0152(5) Uani 1 1 d . . . . .
O4 O 0.3154(2) 0.32944(7) 0.18787(19) 0.0151(5) Uani 1 1 d . . . . .
O5 O 0.1555(2) 0.37424(7) 0.4771(2) 0.0188(6) Uani 1 1 d . . . . .
O6 O 0.0608(2) 0.31390(7) 0.1334(2) 0.0198(6) Uani 1 1 d . . . . .
O7 O 0.3953(2) 0.38796(7) 0.0718(2) 0.0186(6) Uani 1 1 d . . . . .
O8 O 0.5700(2) 0.35954(7) 0.4407(2) 0.0187(6) Uani 1 1 d . . . . .
O9 O 0.4477(3) 0.46388(11) 0.3744(3) 0.0559(10) Uani 1 1 d . . . . .
H9A H 0.4372 0.4419 0.3372 0.084 Uiso 1 1 calc R U . . .
O10 O 0.0211(3) 0.43450(9) 0.1699(3) 0.0411(8) Uani 1 1 d . . . . .
H10A H 0.0562 0.4131 0.2008 0.062 Uiso 1 1 calc R U . . .
Co1 Co 0.28085(5) 0.38776(2) 0.39334(4) 0.01531(13) Uani 1 1 d . . . . .
Co2 Co 0.26901(5) 0.38489(2) 0.15922(4) 0.01547(14) Uani 1 1 d . . . . .
Co3 Co 0.18790(5) 0.32055(2) 0.26852(4) 0.01584(14) Uani 1 1 d . . . . .
Co4 Co 0.44973(5) 0.34259(2) 0.30772(4) 0.01585(13) Uani 1 1 d . . . . .
C31 C 0.2602(4) 0.24340(11) 0.3837(3) 0.0234(9) Uani 0.423(7) 1 d . . P C 1
O11 O 0.2979(9) 0.2667(2) 0.4772(7) 0.054(3) Uani 0.423(7) 1 d . . P C 1
H11 H 0.3024 0.2916 0.4595 0.081 Uiso 0.423(7) 1 calc R U P C 1
C36 C 0.5125(4) 0.26093(11) 0.2372(3) 0.0222(8) Uani 0.423(7) 1 d . . P C 1
H36 H 0.4771 0.2711 0.1648 0.027 Uiso 0.423(7) 1 calc R U P C 1
C31A C 0.2602(4) 0.24340(11) 0.3837(3) 0.0234(9) Uani 0.577(7) 1 d . . P C 2
H31A H 0.2705 0.2603 0.4480 0.028 Uiso 0.577(7) 1 calc R U P C 2
C36A C 0.5125(4) 0.26093(11) 0.2372(3) 0.0222(8) Uani 0.577(7) 1 d . . P C 2
O11A O 0.4519(5) 0.27231(16) 0.1401(4) 0.0370(17) Uani 0.577(7) 1 d . . P C 2
H11A H 0.4126 0.2944 0.1454 0.056 Uiso 0.577(7) 1 calc R U P C 2

loop_
_atom_site_aniso_label
_atom_site_aniso_U_11
_atom_site_aniso_U_22
_atom_site_aniso_U_33
_atom_site_aniso_U_23
_atom_site_aniso_U_13
_atom_site_aniso_U_12
C1 0.024(2) 0.0149(16) 0.0152(18) 0.0014(14) 0.0016(16) -0.0044(14)
C2 0.025(2) 0.0161(17) 0.023(2) 0.0055(15) 0.0027(17) 0.0006(15)
C3 0.030(2) 0.0171(17) 0.0150(18) 0.0019(14) -0.0012(17) -0.0022(16)
C4 0.029(2) 0.0250(19) 0.0173(19) 0.0000(15) 0.0060(17) -0.0032(17)
C5 0.025(2) 0.0193(18) 0.020(2) 0.0029(15) 0.0056(17) -0.0008(15)
C6 0.020(2) 0.0211(18) 0.0191(19) 0.0047(15) 0.0053(17) 0.0019(15)
C7 0.024(2) 0.032(2) 0.028(2) -0.0025(17) 0.009(2) 0.0005(17)
C8 0.028(2) 0.039(2) 0.036(3) 0.006(2) 0.011(2) -0.0002(19)
C9 0.024(2) 0.028(2) 0.041(3) 0.0056(19) 0.010(2) -0.0021(17)
C10 0.025(2) 0.0232(19) 0.032(2) 0.0014(17) 0.006(2) 0.0003(16)
C11 0.020(2) 0.0195(18) 0.0201(19) -0.0042(15) 0.0056(17) 0.0056(15)
C12 0.021(2) 0.030(2) 0.024(2) -0.0074(17) 0.0020(17) -0.0006(16)
C13 0.026(2) 0.038(2) 0.028(2) -0.0055(18) -0.0044(19) 0.0049(19)
C14 0.033(2) 0.030(2) 0.018(2) 0.0022(16) 0.0020(18) 0.0104(18)
C15 0.026(2) 0.027(2) 0.020(2) -0.0002(16) 0.0045(17) 0.0047(16)
C16 0.022(2) 0.0145(16) 0.0181(19) -0.0025(14) 0.0066(17) -0.0014(14)
C17 0.027(2) 0.0211(18) 0.021(2) 0.0025(15) 0.0047(18) 0.0004(16)
C18 0.032(2) 0.030(2) 0.029(2) 0.0045(18) 0.014(2) -0.0002(18)
C19 0.021(2) 0.028(2) 0.035(2) 0.0093(18) 0.006(2) 0.0028(17)
C20 0.025(2) 0.0245(19) 0.022(2) 0.0047(16) 0.0030(18) 0.0013(17)
C21 0.016(2) 0.0241(19) 0.027(2) -0.0036(16) 0.0038(17) 0.0006(16)
C22 0.034(2) 0.0195(19) 0.029(2) 0.0000(16) -0.0004(19) -0.0031(17)
C23 0.044(3) 0.0165(18) 0.033(2) 0.0001(16) 0.009(2) 0.0057(18)
C24 0.032(2) 0.028(2) 0.030(2) 0.0065(18) 0.012(2) 0.0121(18)
C25 0.022(2) 0.028(2) 0.020(2) 0.0014(16) 0.0077(17) 0.0040(16)
C26 0.020(2) 0.0236(19) 0.0178(19) 0.0016(15) 0.0034(17) -0.0016(16)
C27 0.030(2) 0.027(2) 0.023(2) -0.0023(16) 0.0006(18) 0.0049(17)
C28 0.042(3) 0.0220(19) 0.023(2) 0.0034(16) 0.0016(19) 0.0034(18)
C29 0.039(3) 0.0220(19) 0.026(2) 0.0021(16) 0.009(2) -0.0056(18)
C30 0.026(2) 0.0224(18) 0.022(2) 0.0011(16) 0.0055(17) -0.0034(16)
C32 0.024(2) 0.0222(19) 0.032(2) 0.0072(17) 0.0103(19) -0.0041(16)
C33 0.021(2) 0.0184(18) 0.048(3) 0.0000(18) 0.009(2) -0.0023(16)
C34 0.023(2) 0.0233(19) 0.038(2) -0.0116(18) 0.0042(19) -0.0038(16)
C35 0.021(2) 0.0232(19) 0.022(2) -0.0058(16) 0.0037(17) -0.0010(16)
C37 0.031(2) 0.0235(19) 0.026(2) -0.0053(17) 0.0092(18) 0.0031(17)
C38 0.026(2) 0.0151(17) 0.032(2) 0.0006(16) 0.0095(18) 0.0025(15)
C39 0.026(2) 0.0248(19) 0.024(2) 0.0091(16) 0.0102(18) 0.0034(16)
C40 0.031(2) 0.0233(19) 0.0179(19) -0.0001(15) 0.0092(18) 0.0034(16)
C50 0.059(4) 0.054(3) 0.043(3) -0.004(3) 0.014(3) 0.012(3)
C51 0.103(5) 0.062(4) 0.066(4) -0.016(3) 0.013(4) -0.029(4)
N1 0.0215(17) 0.0165(14) 0.0115(15) -0.0003(11) 0.0028(13) -0.0003(12)
N2 0.0165(16) 0.0159(14) 0.0174(16) 0.0005(12) 0.0026(13) 0.0003(12)
N3 0.0184(16) 0.0183(15) 0.0131(15) -0.0009(12) 0.0028(13) 0.0058(12)
N4 0.0178(16) 0.0156(14) 0.0178(16) -0.0013(12) 0.0048(13) 0.0008(12)
N5 0.0208(17) 0.0189(15) 0.0138(15) -0.0019(12) 0.0043(13) -0.0017(13)
N6 0.0237(18) 0.0209(15) 0.0124(15) 0.0006(12) 0.0026(13) -0.0015(13)
N7 0.0195(17) 0.0163(15) 0.0241(17) -0.0016(13) 0.0083(14) -0.0042(12)
N8 0.0167(16) 0.0197(15) 0.0187(16) -0.0005(12) 0.0056(13) -0.0006(12)
N50 0.093(4) 0.069(4) 0.085(4) 0.009(3) 0.048(3) 0.013(3)
O1 0.0150(13) 0.0171(12) 0.0129(12) -0.0015(9) 0.0029(10) 0.0000(10)
O2 0.0154(13) 0.0150(11) 0.0137(12) -0.0007(9) 0.0020(10) 0.0014(9)
O3 0.0193(14) 0.0144(11) 0.0122(12) -0.0010(9) 0.0038(10) 0.0013(10)
O4 0.0177(13) 0.0152(11) 0.0122(12) -0.0014(9) 0.0031(10) 0.0002(10)
O5 0.0207(14) 0.0181(12) 0.0179(13) -0.0013(10) 0.0048(11) 0.0002(10)
O6 0.0192(14) 0.0202(12) 0.0191(13) -0.0020(10) 0.0019(11) -0.0004(10)
O7 0.0213(15) 0.0197(12) 0.0146(13) 0.0000(10) 0.0037(11) 0.0013(10)
O8 0.0180(14) 0.0209(13) 0.0167(13) 0.0003(10) 0.0023(11) 0.0005(10)
O9 0.058(2) 0.042(2) 0.062(3) -0.0036(17) 0.001(2) -0.0039(17)
O10 0.0406(19) 0.0373(18) 0.043(2) 0.0030(15) 0.0045(16) 0.0048(15)
Co1 0.0174(3) 0.0149(2) 0.0133(3) -0.00043(18) 0.0026(2) 0.00018(19)
Co2 0.0180(3) 0.0146(2) 0.0135(3) 0.00114(18) 0.0026(2) 0.00078(19)
Co3 0.0178(3) 0.0145(2) 0.0149(3) -0.00025(18) 0.0028(2) -0.00084(19)
Co4 0.0173(3) 0.0158(2) 0.0142(3) 0.00057(18) 0.0027(2) 0.00138(19)
C31 0.029(2) 0.0214(18) 0.022(2) 0.0023(16) 0.0103(18) -0.0001(16)
O11 0.079(7) 0.029(4) 0.059(6) 0.001(4) 0.023(5) -0.001(4)
C36 0.023(2) 0.0233(19) 0.021(2) 0.0014(16) 0.0061(17) 0.0021(16)
C31A 0.029(2) 0.0214(18) 0.022(2) 0.0023(16) 0.0103(18) -0.0001(16)
C36A 0.023(2) 0.0233(19) 0.021(2) 0.0014(16) 0.0061(17) 0.0021(16)
O11A 0.048(4) 0.033(3) 0.031(3) 0.003(2) 0.010(3) 0.012(3)

loop_
_atom_type_symbol
_atom_type_description
_atom_type_scat_dispersion_real
_atom_type_scat_dispersion_imag
_atom_type_scat_source
C C 0.0033 0.0016 'International Tables Vol C Tables 4.2.6.8 and 6.1.1.4'
H H 0.0000 0.0000 'International Tables Vol C Tables 4.2.6.8 and 6.1.1.4'
N N 0.0061 0.0033 'International Tables Vol C Tables 4.2.6.8 and 6.1.1.4'
O O 0.0106 0.0060 'International Tables Vol C Tables 4.2.6.8 and 6.1.1.4'
Co Co 0.3494 0.9721 'International Tables Vol C Tables 4.2.6.8 and 6.1.1.4'

loop_
_geom_angle_atom_site_label_1
_geom_angle_atom_site_label_2
_geom_angle_atom_site_label_3
_geom_angle
O8 C1 N1 123.5(3)
O8 C1 C2 118.0(3)
N1 C1 C2 118.5(3)
C3 C2 C1 120.8(4)
C3 C2 H2 119.6
C1 C2 H2 119.6
C2 C3 C4 119.3(3)
C2 C3 H3 120.4
C4 C3 H3 120.4
C5 C4 C3 117.9(4)
C5 C4 H4 121.0
C3 C4 H4 121.0
N1 C5 C4 124.5(4)
N1 C5 H5 117.8
C4 C5 H5 117.8
O5 C6 N2 123.1(3)
O5 C6 C7 118.2(3)
N2 C6 C7 118.7(3)
C8 C7 C6 121.5(4)
C8 C7 H7 119.2
C6 C7 H7 119.2
C7 C8 C9 118.8(4)
C7 C8 H8 120.6
C9 C8 H8 120.6
C10 C9 C8 118.4(4)
C10 C9 H9 120.8
C8 C9 H9 120.8
N2 C10 C9 123.8(4)
N2 C10 H10 118.1
C9 C10 H10 118.1
O6 C11 N3 123.9(3)
O6 C11 C12 117.9(3)
N3 C11 C12 118.2(3)
C13 C12 C11 121.1(4)
C13 C12 H12 119.5
C11 C12 H12 119.5
C12 C13 C14 120.2(4)
C12 C13 H13 119.9
C14 C13 H13 119.9
C15 C14 C13 117.0(4)
C15 C14 H14 121.5
C13 C14 H14 121.5
N3 C15 C14 123.9(4)
N3 C15 H15 118.0
C14 C15 H15 118.0
O7 C16 N4 122.8(3)
O7 C16 C17 118.2(3)
N4 C16 C17 119.0(3)
C18 C17 C16 121.9(4)
C18 C17 H17 119.1
C16 C17 H17 119.1
C17 C18 C19 118.7(4)
C17 C18 H18 120.6
C19 C18 H18 120.6
C20 C19 C18 117.9(4)
C20 C19 H19 121.0
C18 C19 H19 121.0
C19 C20 N4 124.5(4)
C19 C20 H20 117.7
N4 C20 H20 117.7
O9 C21 N5 120.6(3)
O9 C21 C22 116.7(4)
N5 C21 C22 122.6(4)
C23 C22 C21 118.5(4)
C23 C22 H22 120.7
C21 C22 H22 120.7
C22 C23 C24 119.3(4)
C22 C23 H23 120.4
C24 C23 H23 120.4
C25 C24 C23 119.4(4)
C25 C24 H24 120.3
C23 C24 H24 120.3
N5 C25 C24 122.5(4)
N5 C25 H25 118.7
C24 C25 H25 118.7
O10 C26 N6 120.8(3)
O10 C26 C27 117.5(4)
N6 C26 C27 121.7(4)
C28 C27 C26 119.1(4)
C28 C27 H27 120.4
C26 C27 H27 120.4
C27 C28 C29 119.5(4)
C27 C28 H28 120.3
C29 C28 H28 120.3
C30 C29 C28 119.3(4)
C30 C29 H29 120.3
C28 C29 H29 120.3
N6 C30 C29 122.5(4)
N6 C30 H30 118.8
C29 C30 H30 118.8
C33 C32 C31A 118.9(4)
C33 C32 C31 118.9(4)
C33 C32 H32 120.5
C31 C32 H32 120.5
C32 C33 C34 119.2(4)
C32 C33 H33 120.4
C34 C33 H33 120.4
C35 C34 C33 119.0(4)
C35 C34 H34 120.5
C33 C34 H34 120.5
N7 C35 C34 122.8(4)
N7 C35 H35 118.6
C34 C35 H35 118.6
C38 C37 C36A 119.7(4)
C38 C37 C36 119.7(4)
C38 C37 H37 120.2
C36 C37 H37 120.2
C37 C38 C39 118.9(3)
C37 C38 H38 120.6
C39 C38 H38 120.6
C40 C39 C38 118.9(3)
C40 C39 H39 120.6
C38 C39 H39 120.6
N8 C40 C39 123.0(3)
N8 C40 H40 118.5
C39 C40 H40 118.5
N50 C50 C51 178.6(6)
C50 C51 H51A 109.5
C50 C51 H51B 109.5
H51A C51 H51B 109.5
C50 C51 H51C 109.5
H51A C51 H51C 109.5
H51B C51 H51C 109.5
C5 N1 C1 119.1(3)
C5 N1 Co1 118.7(3)
C1 N1 Co1 122.1(2)
C10 N2 C6 118.8(3)
C10 N2 Co3 118.3(3)
C6 N2 Co3 122.9(2)
C11 N3 C15 119.5(3)
C11 N3 Co2 122.1(2)
C15 N3 Co2 118.4(3)
C20 N4 C16 117.9(3)
C20 N4 Co4 118.9(2)
C16 N4 Co4 123.2(2)
C25 N5 C21 117.5(3)
C25 N5 Co1 122.0(2)
C21 N5 Co1 120.4(3)
C26 N6 C30 117.9(3)
C26 N6 Co2 122.7(2)
C30 N6 Co2 119.4(3)
C35 N7 C31A 117.6(3)
C35 N7 C31 117.6(3)
C35 N7 Co3 121.6(3)
C31A N7 Co3 120.7(2)
C31 N7 Co3 120.7(2)
C36A N8 C40 117.9(3)
C36 N8 C40 117.9(3)
C36A N8 Co4 121.5(2)
C36 N8 Co4 121.5(2)
C40 N8 Co4 120.6(2)
Co2 O1 Co3 93.18(11)
Co2 O1 Co1 98.93(11)
Co3 O1 Co1 92.67(10)
Co4 O2 Co1 93.43(10)
Co4 O2 Co2 93.46(10)
Co1 O2 Co2 98.58(11)
Co1 O3 Co3 93.91(10)
Co1 O3 Co4 93.02(10)
Co3 O3 Co4 98.34(11)
Co2 O4 Co4 93.41(10)
Co2 O4 Co3 92.88(11)
Co4 O4 Co3 98.34(11)
C6 O5 Co1 124.9(2)
C11 O6 Co3 125.0(2)
C16 O7 Co2 124.9(2)
C1 O8 Co4 124.0(2)
C21 O9 H9A 109.5
C26 O10 H10A 109.5
O3 Co1 O2 86.23(10)
O3 Co1 O1 86.07(10)
O2 Co1 O1 81.21(10)
O3 Co1 O5 90.02(11)
O2 Co1 O5 171.18(10)
O1 Co1 O5 90.58(10)
O3 Co1 N1 86.21(11)
O2 Co1 N1 94.00(12)
O1 Co1 N1 171.17(11)
O5 Co1 N1 93.72(12)
O3 Co1 N5 177.08(12)
O2 Co1 N5 91.69(11)
O1 Co1 N5 95.64(11)
O5 Co1 N5 92.32(12)
N1 Co1 N5 91.89(11)
O3 Co1 Co4 43.98(8)
O2 Co1 Co4 42.93(7)
O1 Co1 Co4 87.30(8)
O5 Co1 Co4 134.00(7)
N1 Co1 Co4 84.17(9)
N5 Co1 Co4 133.63(9)
O3 Co1 Co3 43.25(7)
O2 Co1 Co3 87.14(7)
O1 Co1 Co3 43.44(7)
O5 Co1 Co3 84.66(7)
N1 Co1 Co3 129.34(8)
N5 Co1 Co3 138.75(8)
Co4 Co1 Co3 63.06(2)
O3 Co1 Co2 83.95(7)
O2 Co1 Co2 40.91(7)
O1 Co1 Co2 40.32(8)
O5 Co1 Co2 130.73(7)
N1 Co1 Co2 134.27(10)
N5 Co1 Co2 95.82(8)
Co4 Co1 Co2 58.531(18)
Co3 Co1 Co2 58.308(17)
O1 Co2 O4 86.44(10)
O1 Co2 O2 81.24(10)
O4 Co2 O2 85.42(10)
O1 Co2 O7 172.26(10)
O4 Co2 O7 87.86(10)
O2 Co2 O7 93.09(11)
O1 Co2 N3 91.18(12)
O4 Co2 N3 89.45(11)
O2 Co2 N3 171.08(11)
O7 Co2 N3 94.01(11)
O1 Co2 N6 92.57(12)
O4 Co2 N6 178.15(11)
O2 Co2 N6 92.88(11)
O7 Co2 N6 92.97(11)
N3 Co2 N6 92.14(12)
O1 Co2 Co3 43.42(7)
O4 Co2 Co3 43.70(8)
O2 Co2 Co3 86.85(7)
O7 Co2 Co3 131.46(7)
N3 Co2 Co3 84.40(9)
N6 Co2 Co3 135.54(10)
O1 Co2 Co4 87.26(7)
O4 Co2 Co4 43.34(7)
O2 Co2 Co4 42.69(7)
O7 Co2 Co4 85.00(7)
N3 Co2 Co4 132.78(8)
N6 Co2 Co4 135.08(8)
Co3 Co2 Co4 62.91(2)
O1 Co2 Co1 40.75(7)
O4 Co2 Co1 83.66(7)
O2 Co2 Co1 40.51(8)
O7 Co2 Co1 133.24(7)
N3 Co2 Co1 131.63(9)
N6 Co2 Co1 94.57(9)
Co3 Co2 Co1 58.321(17)
Co4 Co2 Co1 58.120(18)
O3 Co3 O1 86.12(10)
O3 Co3 O4 81.82(10)
O1 Co3 O4 86.14(10)
O3 Co3 O6 171.95(11)
O1 Co3 O6 89.20(10)
O4 Co3 O6 91.35(11)
O3 Co3 N2 92.00(11)
O1 Co3 N2 87.63(11)
O4 Co3 N2 171.49(11)
O6 Co3 N2 94.35(12)
O3 Co3 N7 92.01(11)
O1 Co3 N7 178.12(12)
O4 Co3 N7 93.49(11)
O6 Co3 N7 92.65(11)
N2 Co3 N7 92.54(12)
O3 Co3 Co2 87.73(7)
O1 Co3 Co2 43.40(8)
O4 Co3 Co2 43.42(7)
O6 Co3 Co2 84.37(8)
N2 Co3 Co2 130.96(8)
N7 Co3 Co2 136.49(10)
O3 Co3 Co1 42.84(7)
O1 Co3 Co1 43.89(7)
O4 Co3 Co1 87.46(7)
O6 Co3 Co1 133.06(7)
N2 Co3 Co1 84.03(8)
N7 Co3 Co1 134.27(9)
Co2 Co3 Co1 63.37(2)
O3 Co3 Co4 41.09(8)
O1 Co3 Co4 83.90(7)
O4 Co3 Co4 40.74(7)
O6 Co3 Co4 131.84(8)
N2 Co3 Co4 132.66(9)
N7 Co3 Co4 94.63(9)
Co2 Co3 Co4 58.668(17)
Co1 Co3 Co4 58.379(17)
O2 Co4 O4 86.48(10)
O2 Co4 O3 85.97(10)
O4 Co4 O3 81.47(10)
O2 Co4 O8 88.57(10)
O4 Co4 O8 171.93(11)
O3 Co4 O8 91.83(10)
O2 Co4 N4 87.31(11)
O4 Co4 N4 91.20(11)
O3 Co4 N4 170.33(11)
O8 Co4 N4 94.94(11)
O2 Co4 N8 178.83(12)
O4 Co4 N8 93.86(11)
O3 Co4 N8 92.98(11)
O8 Co4 N8 90.97(11)
N4 Co4 N8 93.80(12)
O2 Co4 Co1 43.65(8)
O4 Co4 Co1 87.75(8)
O3 Co4 Co1 43.00(7)
O8 Co4 Co1 84.26(8)
N4 Co4 Co1 130.93(8)
N8 Co4 Co1 135.23(9)
O2 Co4 Co2 43.85(7)
O4 Co4 Co2 43.25(7)
O3 Co4 Co2 87.13(7)
O8 Co4 Co2 132.39(7)
N4 Co4 Co2 83.20(8)
N8 Co4 Co2 136.64(9)
Co1 Co4 Co2 63.35(2)
O2 Co4 Co3 84.03(8)
O4 Co4 Co3 40.92(8)
O3 Co4 Co3 40.57(7)
O8 Co4 Co3 132.13(8)
N4 Co4 Co3 131.65(8)
N8 Co4 Co3 95.49(9)
Co1 Co4 Co3 58.56(2)
Co2 Co4 Co3 58.425(19)
N7 C31 O11 121.6(4)
N7 C31 C32 122.3(4)
O11 C31 C32 115.2(5)
C31 O11 H11 109.5
N8 C36 C37 121.6(3)
N8 C36 H36 119.2
C37 C36 H36 119.2
N7 C31A C32 122.3(4)
N7 C31A H31A 118.8
C32 C31A H31A 118.8
O11A C36A N8 119.9(4)
O11A C36A C37 118.0(4)
N8 C36A C37 121.6(3)
C36A O11A H11A 109.5

loop_
_geom_bond_atom_site_label_1
_geom_bond_atom_site_label_2
_geom_bond_distance
C1 O8 1.295(4)
C1 N1 1.368(5)
C1 C2 1.433(5)
C2 C3 1.366(5)
C2 H2 0.9500
C3 C4 1.399(5)
C3 H3 0.9500
C4 C5 1.366(5)
C4 H4 0.9500
C5 N1 1.345(5)
C5 H5 0.9500
C6 O5 1.300(4)
C6 N2 1.371(5)
C6 C7 1.418(6)
C7 C8 1.356(6)
C7 H7 0.9500
C8 C9 1.404(6)
C8 H8 0.9500
C9 C10 1.361(6)
C9 H9 0.9500
C10 N2 1.357(5)
C10 H10 0.9500
C11 O6 1.294(4)
C11 N3 1.368(5)
C11 C12 1.429(5)
C12 C13 1.367(6)
C12 H12 0.9500
C13 C14 1.406(6)
C13 H13 0.9500
C14 C15 1.373(5)
C14 H14 0.9500
C15 N3 1.373(5)
C15 H15 0.9500
C16 O7 1.300(4)
C16 N4 1.373(4)
C16 C17 1.411(6)
C17 C18 1.367(6)
C17 H17 0.9500
C18 C19 1.401(5)
C18 H18 0.9500
C19 C20 1.365(6)
C19 H19 0.9500
C20 N4 1.368(5)
C20 H20 0.9500
C21 O9 1.324(5)
C21 N5 1.354(5)
C21 C22 1.389(5)
C22 C23 1.374(6)
C22 H22 0.9500
C23 C24 1.379(6)
C23 H23 0.9500
C24 C25 1.377(5)
C24 H24 0.9500
C25 N5 1.346(5)
C25 H25 0.9500
C26 O10 1.320(5)
C26 N6 1.350(5)
C26 C27 1.406(5)
C27 C28 1.364(6)
C27 H27 0.9500
C28 C29 1.384(6)
C28 H28 0.9500
C29 C30 1.369(5)
C29 H29 0.9500
C30 N6 1.362(5)
C30 H30 0.9500
C32 C33 1.375(6)
C32 C31A 1.384(5)
C32 C31 1.384(5)
C32 H32 0.9500
C33 C34 1.386(6)
C33 H33 0.9500
C34 C35 1.369(5)
C34 H34 0.9500
C35 N7 1.351(5)
C35 H35 0.9500
C37 C38 1.376(5)
C37 C36A 1.393(5)
C37 C36 1.393(5)
C37 H37 0.9500
C38 C39 1.381(5)
C38 H38 0.9500
C39 C40 1.377(5)
C39 H39 0.9500
C40 N8 1.352(4)
C40 H40 0.9500
C50 N50 1.138(7)
C50 C51 1.448(8)
C51 H51A 0.9800
C51 H51B 0.9800
C51 H51C 0.9800
N1 Co1 1.959(3)
N2 Co3 1.948(3)
N3 Co2 1.952(3)
N4 Co4 1.964(3)
N5 Co1 1.980(3)
N6 Co2 1.989(3)
N7 C31A 1.353(5)
N7 C31 1.353(5)
N7 Co3 1.961(3)
N8 C36A 1.347(5)
N8 C36 1.347(5)
N8 Co4 1.969(3)
O1 Co2 1.877(2)
O1 Co3 1.877(2)
O1 Co1 1.893(2)
O2 Co4 1.857(2)
O2 Co1 1.882(2)
O2 Co2 1.898(2)
O3 Co1 1.859(2)
O3 Co3 1.873(2)
O3 Co4 1.893(2)
O4 Co2 1.877(2)
O4 Co4 1.880(2)
O4 Co3 1.887(2)
O5 Co1 1.923(3)
O6 Co3 1.926(2)
O7 Co2 1.915(3)
O8 Co4 1.937(2)
O9 H9A 0.8400
O10 H10A 0.8400
Co1 Co4 2.7224(8)
Co1 Co3 2.7278(7)
Co1 Co2 2.8653(9)
Co2 Co3 2.7274(7)
Co2 Co4 2.7345(7)
Co3 Co4 2.8500(8)
C31 O11 1.363(8)
O11 H11 0.8400
C36 H36 0.9500
C31A H31A 0.9500
C36A O11A 1.287(6)
O11A H11A 0.8400
